data_4340201
loop_
_publ_author_name
'Kong, Deyuan'
'Zo\~n, Jerzy'
'McBee, Jennifer'
'Clearfield, Abraham'

_publ_section_title
;
 Rational design and synthesis of porous organic-inorganic hybrid
 frameworks constructed by 1,3,5-benzenetriphosphonic acid and pyridine
 synthons.
;
_journal_issue 3
_journal_name_full 'Inorganic chemistry'
_journal_page_first 977
_journal_page_last 986
_journal_paper_doi 10.1021/ic0509377
_journal_volume 45
_journal_year 2006
_chemical_formula_sum 'C12 H28 Cu6 O32 P6'
_chemical_formula_weight 1248.13
_chemical_name_systematic
; 
 ? 
;
_space_group_IT_number 2
_symmetry_cell_setting triclinic
_symmetry_space_group_name_Hall '-P 1'
_symmetry_space_group_name_H-M 'P -1'
_atom_sites_solution_hydrogens geom
_atom_sites_solution_primary direct
_atom_sites_solution_secondary difmap
_audit_creation_method SHELXL-97
_cell_angle_alpha 72.983(4)
_cell_angle_beta 62.182(4)
_cell_angle_gamma 63.997(4)
_cell_formula_units_Z 2
_cell_length_a 10.022(2)
_cell_length_b 10.182(3)
_cell_length_c 10.619(3)
_cell_measurement_temperature 110(2)
_cell_volume 856.1(4)
_computing_cell_refinement 'Bruker SMART'
_computing_data_collection 'Bruker SMART'
_computing_data_reduction 'Bruker SAINT'
_computing_molecular_graphics 'Bruker SHELXTL'
_computing_publication_material 'Bruker SHELXTL'
_computing_structure_refinement 'SHELXL-97 (Sheldrick, 1997)'
_computing_structure_solution 'SHELXS-97 (Sheldrick, 1990)'
_diffrn_ambient_temperature 110(2)
_diffrn_measured_fraction_theta_full 0.979
_diffrn_measured_fraction_theta_max 0.979
_diffrn_measurement_device_type 'CCD area detector'
_diffrn_measurement_method 'phi and omega scans'
_diffrn_radiation_monochromator graphite
_diffrn_radiation_source 'fine-focus sealed tube'
_diffrn_radiation_type MoK\a
_diffrn_radiation_wavelength 0.71073
_diffrn_reflns_av_R_equivalents 0.0461
_diffrn_reflns_av_sigmaI/netI 0.0604
_diffrn_reflns_limit_h_max 11
_diffrn_reflns_limit_h_min -11
_diffrn_reflns_limit_k_max 11
_diffrn_reflns_limit_k_min -11
_diffrn_reflns_limit_l_max 12
_diffrn_reflns_limit_l_min -12
_diffrn_reflns_number 7811
_diffrn_reflns_theta_full 24.71
_diffrn_reflns_theta_max 24.71
_diffrn_reflns_theta_min 2.67
_diffrn_standards_decay_% <1.
_exptl_absorpt_coefficient_mu 4.055
_exptl_absorpt_correction_type SADABS
_exptl_crystal_colour blue
_exptl_crystal_density_diffrn 2.397
_exptl_crystal_density_meas 0
_exptl_crystal_density_method 'not measured'
_exptl_crystal_description needle
_exptl_crystal_F_000 609
_exptl_crystal_size_max 0.07
_exptl_crystal_size_mid 0.05
_exptl_crystal_size_min 0.02
_refine_diff_density_max 1.016
_refine_diff_density_min -0.673
_refine_diff_density_rms 0.141
_refine_ls_extinction_coef 0.0016(8)
_refine_ls_extinction_expression Fc^*^=kFc[1+0.001xFc^2^\l^3^/sin(2\q)]^-1/4^
_refine_ls_extinction_method SHELXL
_refine_ls_goodness_of_fit_ref 1.073
_refine_ls_hydrogen_treatment mixed
_refine_ls_matrix_type full
_refine_ls_number_parameters 316
_refine_ls_number_reflns 2862
_refine_ls_number_restraints 0
_refine_ls_restrained_S_all 1.073
_refine_ls_R_factor_all 0.0644
_refine_ls_R_factor_gt 0.0446
_refine_ls_shift/su_max 4.658
_refine_ls_shift/su_mean 0.027
_refine_ls_structure_factor_coef Fsqd
_refine_ls_weighting_details 'calc w=1/[\s^2^(Fo^2^)+(0.0454P)^2^+2.9212P] where P=(Fo^2^+2Fc^2^)/3'
_refine_ls_weighting_scheme calc
_refine_ls_wR_factor_gt 0.0985
_refine_ls_wR_factor_ref 0.1049
_reflns_number_gt 2254
_reflns_number_total 2862
_reflns_threshold_expression >2sigma(I)
_cod_data_source_file ic0509377si20051121_123712.cif
_cod_data_source_block compound_1
_cod_original_cell_volume 856.0(4)
_cod_original_sg_symbol_H-M 'P-1 (No. 2)'
_cod_database_code 4340201

loop_
_symmetry_equiv_pos_as_xyz
'x, y, z'
'-x, -y, -z'

loop_
_atom_site_label
_atom_site_type_symbol
_atom_site_fract_x
_atom_site_fract_y
_atom_site_fract_z
_atom_site_U_iso_or_equiv
_atom_site_adp_type
_atom_site_occupancy
_atom_site_symmetry_multiplicity
_atom_site_calc_flag
_atom_site_refinement_flags
_atom_site_disorder_assembly
_atom_site_disorder_group
Cu1 Cu 0.77123(8) 0.50053(8) 0.46258(7) 0.00910(19) Uani 1 1 d . . .
Cu2 Cu 0.42925(8) 0.18211(8) 0.80104(7) 0.00916(18) Uani 1 1 d . . .
Cu3 Cu 0.24864(15) 0.14313(15) 1.18630(16) 0.0110(4) Uani 0.751(4) 1 d P . .
Cu3A Cu 0.2264(5) 0.1681(5) 1.1506(5) 0.0068(14) Uiso 0.230(4) 1 d P . .
P1 P 0.85454(17) 0.54252(17) 0.71595(15) 0.0078(3) Uani 1 1 d . . .
P2 P 0.59272(17) 0.10921(17) 1.00747(15) 0.0079(3) Uani 1 1 d . . .
P3 P 0.42056(17) 0.51449(17) 0.69549(15) 0.0063(3) Uani 1 1 d . . .
O1 O 0.5410(4) 0.5827(4) 0.5759(4) 0.0082(9) Uani 1 1 d . . .
O1WB O 0.6874(12) 0.9025(10) 0.4907(10) 0.038(3) Uani 0.576(17) 1 d P . .
O1WA O 0.849(4) 0.839(4) 0.393(3) 0.198(19) Uiso 0.51(3) 1 d P . .
O2 O 0.8339(5) 0.5018(5) 0.6033(4) 0.0174(10) Uani 1 1 d . . .
O2WB O 0.919(2) 0.999(2) 0.237(2) 0.114(9) Uani 0.629(11) 1 d P . .
O2WA O 1.010(3) 1.073(3) 0.004(3) 0.010(10) Uiso 0.142(15) 1 d P . .
O3 O 0.9684(5) 0.5107(5) 0.3062(4) 0.0151(10) Uani 1 1 d . . .
O3W O 0.1780(17) 0.7829(16) 0.4536(14) 0.063(5) Uani 0.67(2) 1 d P . .
H3WA H 0.177(8) 0.844(8) 0.421(7) 0.00(2) Uiso 1 1 d . . .
H3WB H 0.229(9) 0.758(10) 0.430(9) 0.00(2) Uiso 1 1 d . . .
O4W O 0.940(3) 0.997(2) 0.149(3) 0.127(13) Uani 0.58(3) 1 d P . .
O4 O 0.7333(4) 0.4397(4) 0.3293(4) 0.0097(9) Uani 1 1 d . . .
O5W O 0.1426(11) 0.0599(9) 1.3844(8) 0.044(3) Uani 0.629(11) 1 d P A .
H5WA H 0.0953 0.1110 1.4539 0.053 Uiso 0.629(11) 1 d PR . .
H5WB H 0.1509 -0.0297 1.4021 0.053 Uiso 0.629(11) 1 d PR . .
O5 O 0.4273(4) 0.1735(4) 0.9947(4) 0.0076(8) Uani 1 1 d . A .
O6 O 0.2789(5) -0.0347(4) 1.1265(4) 0.0125(9) Uani 1 1 d . . .
O6W O 0.1646(6) 0.2848(7) 0.8733(7) 0.0403(16) Uani 1 1 d . . .
H6WA H 0.108(18) 0.397(19) 0.809(17) 0.18(6) Uiso 1 1 d . . .
H6WB H 0.129(7) 0.274(7) 0.943(7) 0.000(18) Uiso 1 1 d . . .
O7WB O 0.0183(11) 0.2588(11) 1.1507(8) 0.031(3) Uani 0.629(11) 1 d P A 1
O7WA O 0.0038(17) 0.2033(18) 1.233(3) 0.092(7) Uani 0.50 1 d P A 1
O8 O 0.2312(5) 0.2936(5) 1.2694(5) 0.0218(11) Uani 1 1 d . . .
O8W O 0.4769(5) 0.1644(5) 0.6009(4) 0.0203(10) Uani 1 1 d . . .
H8WB H 0.5686 0.0979 0.5666 0.024 Uiso 1 1 d R . .
H8WA H 0.4041 0.1424 0.6011 0.031 Uiso 1 1 d R . .
O9 O 0.5005(5) 0.3472(4) 0.7186(4) 0.0099(9) Uani 1 1 d . . .
O10 O 0.4225(5) -0.0138(4) 0.8497(4) 0.0111(9) Uani 1 1 d . . .
C1 C 0.7625(6) 0.4440(7) 0.8823(6) 0.0083(12) Uani 1 1 d . . .
C2 C 0.7224(7) 0.3281(7) 0.8823(6) 0.0093(13) Uani 1 1 d . . .
H2 H 0.731(6) 0.312(6) 0.793(6) 0.000(14) Uiso 1 1 d . . .
C3 C 0.6442(6) 0.2553(7) 1.0114(6) 0.0092(12) Uani 1 1 d . . .
C4 C 0.3977(6) 0.7000(7) 0.8592(6) 0.0083(12) Uani 1 1 d . . .
H4 H 0.453(6) 0.749(6) 0.783(6) 0.000(14) Uiso 1 1 d . . .
C5 C 0.3565(6) 0.5869(6) 0.8582(6) 0.0065(12) Uani 1 1 d . . .
C6 C 0.2741(7) 0.5186(7) 0.9877(6) 0.0080(12) Uiso 1 1 d . . .
H6 H 0.241(7) 0.458(7) 0.982(6) 0.013(16) Uiso 1 1 d . . .

loop_
_atom_site_aniso_label
_atom_site_aniso_U_11
_atom_site_aniso_U_22
_atom_site_aniso_U_33
_atom_site_aniso_U_23
_atom_site_aniso_U_13
_atom_site_aniso_U_12
Cu1 0.0078(3) 0.0155(4) 0.0060(3) -0.0026(3) -0.0014(3) -0.0063(3)
Cu2 0.0154(4) 0.0068(4) 0.0080(3) 0.0007(3) -0.0058(3) -0.0059(3)
Cu3 0.0119(6) 0.0093(7) 0.0103(7) -0.0040(5) 0.0002(5) -0.0054(5)
P1 0.0089(7) 0.0100(8) 0.0055(7) -0.0010(6) -0.0020(6) -0.0051(6)
P2 0.0111(7) 0.0068(8) 0.0084(7) -0.0005(6) -0.0041(6) -0.0053(6)
P3 0.0083(7) 0.0064(8) 0.0052(7) -0.0007(6) -0.0021(6) -0.0041(6)
O1 0.0095(19) 0.007(2) 0.0080(19) -0.0018(16) -0.0016(16) -0.0043(17)
O1WB 0.061(7) 0.026(6) 0.046(6) -0.015(4) -0.028(5) -0.016(5)
O2 0.017(2) 0.036(3) 0.009(2) -0.0011(19) -0.0056(17) -0.017(2)
O2WB 0.092(11) 0.065(10) 0.127(17) -0.030(11) 0.027(11) -0.043(9)
O3 0.014(2) 0.025(3) 0.007(2) 0.0022(18) -0.0054(17) -0.0100(19)
O3W 0.061(9) 0.026(7) 0.044(7) -0.009(6) 0.018(6) -0.004(6)
O4W 0.077(14) 0.055(13) 0.18(3) -0.014(15) -0.027(16) 0.015(9)
O4 0.0083(19) 0.012(2) 0.010(2) -0.0058(17) -0.0021(16) -0.0038(17)
O5W 0.075(7) 0.027(5) 0.011(4) -0.004(3) 0.014(4) -0.034(5)
O5 0.0107(19) 0.005(2) 0.0080(19) 0.0011(15) -0.0020(16) -0.0061(16)
O6 0.012(2) 0.011(2) 0.013(2) -0.0067(17) 0.0022(17) -0.0077(18)
O6W 0.023(3) 0.038(4) 0.036(4) 0.019(3) -0.008(3) -0.009(3)
O7WB 0.032(5) 0.037(7) 0.017(4) -0.010(4) -0.019(4) 0.008(4)
O7WA 0.020(7) 0.043(11) 0.19(2) -0.053(12) -0.016(11) 0.002(7)
O8 0.028(2) 0.011(3) 0.016(2) 0.0001(18) 0.000(2) -0.009(2)
O8W 0.037(3) 0.016(3) 0.013(2) -0.0022(19) -0.011(2) -0.012(2)
O9 0.014(2) 0.008(2) 0.0088(19) 0.0005(16) -0.0051(16) -0.0052(17)
O10 0.021(2) 0.003(2) 0.013(2) 0.0025(16) -0.0087(17) -0.0074(18)
C1 0.006(3) 0.011(3) 0.006(3) 0.000(2) -0.002(2) -0.003(2)
C2 0.011(3) 0.010(3) 0.013(3) -0.001(2) -0.009(2) -0.005(2)
C3 0.007(3) 0.014(3) 0.011(3) 0.005(2) -0.006(2) -0.008(2)
C4 0.005(3) 0.012(3) 0.008(3) 0.000(2) -0.001(2) -0.005(3)
C5 0.008(3) 0.003(3) 0.009(3) -0.003(2) -0.004(2) -0.001(2)

loop_
_atom_type_symbol
_atom_type_description
_atom_type_scat_dispersion_real
_atom_type_scat_dispersion_imag
_atom_type_scat_source
C C 0.0033 0.0016 'International Tables Vol C Tables 4.2.6.8 and 6.1.1.4'
H H 0.0000 0.0000 'International Tables Vol C Tables 4.2.6.8 and 6.1.1.4'
O O 0.0106 0.0060 'International Tables Vol C Tables 4.2.6.8 and 6.1.1.4'
P P 0.1023 0.0942 'International Tables Vol C Tables 4.2.6.8 and 6.1.1.4'
Cu Cu 0.3201 1.2651 'International Tables Vol C Tables 4.2.6.8 and 6.1.1.4'

loop_
_geom_angle_atom_site_label_1
_geom_angle_atom_site_label_2
_geom_angle_atom_site_label_3
_geom_angle
_geom_angle_site_symmetry_1
_geom_angle_site_symmetry_3
O2 Cu1 O3 94.29(17) . .
O2 Cu1 O4 163.74(19) . .
O3 Cu1 O4 86.48(17) . .
O2 Cu1 O1 94.85(17) . .
O3 Cu1 O1 152.92(18) . .
O4 Cu1 O1 91.70(16) . .
O9 Cu2 O10 163.23(17) . .
O9 Cu2 O8W 85.65(17) . .
O10 Cu2 O8W 86.84(17) . .
O9 Cu2 O5 94.07(16) . .
O10 Cu2 O5 90.35(16) . .
O8W Cu2 O5 168.62(17) . .
O9 Cu2 O6W 103.5(2) . .
O10 Cu2 O6W 92.3(2) . .
O8W Cu2 O6W 97.1(2) . .
O5 Cu2 O6W 94.0(2) . .
O8 Cu3 O6 170.1(2) . .
O8 Cu3 O5W 86.8(3) . .
O6 Cu3 O5W 86.1(3) . .
O8 Cu3 O5 95.76(18) . .
O6 Cu3 O5 88.58(16) . .
O5W Cu3 O5 159.7(3) . .
O8 Cu3 O7WA 98.2(5) . .
O6 Cu3 O7WA 86.0(5) . .
O5W Cu3 O7WA 70.9(8) . .
O5 Cu3 O7WA 128.2(7) . .
O8 Cu3 O7WB 97.5(3) . .
O6 Cu3 O7WB 89.9(3) . .
O5W Cu3 O7WB 93.8(4) . .
O5 Cu3 O7WB 105.8(3) . .
O7WA Cu3 O7WB 23.0(6) . .
O7WB Cu3A O7WA 27.0(7) . .
O7WB Cu3A O5 127.8(4) . .
O7WA Cu3A O5 154.3(8) . .
O7WB Cu3A O6 101.4(4) . .
O7WA Cu3A O6 91.7(5) . .
O5 Cu3A O6 91.4(2) . .
O7WB Cu3A O8 104.2(4) . .
O7WA Cu3A O8 99.2(7) . .
O5 Cu3A O8 93.5(3) . .
O6 Cu3A O8 143.0(3) . .
O7WB Cu3A O5W 94.5(4) . .
O7WA Cu3A O5W 67.8(8) . .
O5 Cu3A O5W 137.6(4) . .
O6 Cu3A O5W 77.3(3) . .
O8 Cu3A O5W 74.6(3) . .
O2 P1 O8 111.5(3) . 2_667
O2 P1 O3 112.7(2) . 2_766
O8 P1 O3 112.2(3) 2_667 2_766
O2 P1 C1 106.5(3) . .
O8 P1 C1 108.4(3) 2_667 .
O3 P1 C1 105.1(2) 2_766 .
O10 P2 O6 116.5(2) 2_657 2_657
O10 P2 O5 108.8(2) 2_657 .
O6 P2 O5 108.2(2) 2_657 .
O10 P2 C3 106.3(2) 2_657 .
O6 P2 C3 107.1(2) 2_657 .
O5 P2 C3 109.7(2) . .
O1 P3 O4 112.3(2) . 2_666
O1 P3 O9 111.0(2) . .
O4 P3 O9 112.3(2) 2_666 .
O1 P3 C5 107.6(2) . .
O4 P3 C5 105.5(2) 2_666 .
O9 P3 C5 107.8(2) . .
P3 O1 Cu1 132.6(2) . .
P1 O2 Cu1 165.3(3) . .
O4W O2WA O2WA 67(2) . 2_775
O4W O2WA O4W 120(2) . 2_775
O2WA O2WA O4W 52.9(18) 2_775 2_775
P1 O3 Cu1 136.1(2) 2_766 .
H3WA O3W H3WB 97(10) . .
O2WB O4W O2WA 139(4) . .
O2WB O4W O2WA 159(3) . 2_775
O2WA O4W O2WA 60(2) . 2_775
P3 O4 Cu1 130.6(2) 2_666 .
Cu3 O5W Cu3A 9.37(13) . .
Cu3 O5W H5WA 120.5 . .
Cu3A O5W H5WA 120.5 . .
Cu3 O5W H5WB 120.5 . .
Cu3A O5W H5WB 120.5 . .
H5WA O5W H5WB 118.8 . .
P2 O5 Cu3A 124.7(3) . .
P2 O5 Cu2 117.3(2) . .
Cu3A O5 Cu2 112.6(2) . .
P2 O5 Cu3 111.2(2) . .
Cu3A O5 Cu3 13.55(13) . .
Cu2 O5 Cu3 124.62(19) . .
P2 O6 Cu3 128.8(2) 2_657 .
P2 O6 Cu3A 124.3(3) 2_657 .
Cu3 O6 Cu3A 14.13(12) . .
Cu2 O6W H6WA 119(7) . .
Cu2 O6W H6WB 111(6) . .
H6WA O6W H6WB 121(9) . .
O7WA O7WB Cu3A 76.9(13) . .
O7WA O7WB Cu3 68.7(13) . .
Cu3A O7WB Cu3 8.63(15) . .
O7WB O7WA Cu3A 76.2(13) . .
O7WB O7WA Cu3 88.3(14) . .
Cu3A O7WA Cu3 12.51(18) . .
P1 O8 Cu3 142.3(3) 2_667 .
P1 O8 Cu3A 129.8(3) 2_667 .
Cu3 O8 Cu3A 12.94(13) . .
Cu2 O8W H8WB 109.6 . .
Cu2 O8W H8WA 109.3 . .
H8WB O8W H8WA 109.8 . .
P3 O9 Cu2 136.4(2) . .
P2 O10 Cu2 127.1(2) 2_657 .
C6 C1 C2 118.2(5) 2_667 .
C6 C1 P1 121.6(5) 2_667 .
C2 C1 P1 120.1(4) . .
C3 C2 C1 120.5(5) . .
C3 C2 H2 120(3) . .
C1 C2 H2 118(3) . .
C4 C3 C2 119.9(5) 2_667 .
C4 C3 P2 120.7(4) 2_667 .
C2 C3 P2 119.3(4) . .
C5 C4 C3 119.9(5) . 2_667
C5 C4 H4 126(4) . .
C3 C4 H4 114(4) 2_667 .
C4 C5 C6 119.3(5) . .
C4 C5 P3 122.1(4) . .
C6 C5 P3 118.4(4) . .
C1 C6 C5 122.0(6) 2_667 .
C1 C6 H6 121(4) 2_667 .
C5 C6 H6 116(4) . .

loop_
_geom_bond_atom_site_label_1
_geom_bond_atom_site_label_2
_geom_bond_distance
_geom_bond_site_symmetry_2
Cu1 O2 1.877(4) .
Cu1 O3 1.921(4) .
Cu1 O4 1.937(4) .
Cu1 O1 1.943(4) .
Cu2 O9 1.926(4) .
Cu2 O10 1.932(4) .
Cu2 O8W 1.995(4) .
Cu2 O5 2.023(4) .
Cu2 O6W 2.204(5) .
Cu3 O8 1.889(5) .
Cu3 O6 1.946(4) .
Cu3 O5W 1.983(7) .
Cu3 O5 2.039(4) .
Cu3 O7WA 2.090(14) .
Cu3 O7WB 2.243(9) .
Cu3A O7WB 1.874(10) .
Cu3A O7WA 1.880(15) .
Cu3A O5 1.931(6) .
Cu3A O6 1.959(6) .
Cu3A O8 2.069(7) .
Cu3A O5W 2.312(9) .
P1 O2 1.497(4) .
P1 O8 1.522(5) 2_667
P1 O3 1.529(4) 2_766
P1 C1 1.798(6) .
P2 O10 1.523(4) 2_657
P2 O6 1.524(4) 2_657
P2 O5 1.550(4) .
P2 C3 1.792(6) .
P3 O1 1.530(4) .
P3 O4 1.530(4) 2_666
P3 O9 1.532(4) .
P3 C5 1.799(6) .
O1WB O1WA 1.42(3) .
O2WB O4W 0.87(3) .
O2WA O4W 1.49(4) .
O2WA O2WA 1.62(6) 2_775
O2WA O4W 1.73(4) 2_775
O3 P1 1.529(4) 2_766
O3W H3WA 0.61(7) .
O3W H3WB 0.44(8) .
O4W O2WA 1.73(4) 2_775
O4 P3 1.530(4) 2_666
O5W H5WA 0.8500 .
O5W H5WB 0.8500 .
O6 P2 1.524(4) 2_657
O6W H6WA 1.19(17) .
O6W H6WB 0.65(6) .
O7WB O7WA 0.88(2) .
O8 P1 1.522(5) 2_667
O8W H8WB 0.8500 .
O8W H8WA 0.8499 .
O10 P2 1.523(4) 2_657
C1 C6 1.377(8) 2_667
C1 C2 1.403(8) .
C2 C3 1.398(8) .
C2 H2 0.97(6) .
C3 C4 1.389(8) 2_667
C4 C5 1.388(8) .
C4 C3 1.389(8) 2_667
C4 H4 0.89(6) .
C5 C6 1.392(8) .
C6 C1 1.377(8) 2_667
C6 H6 0.84(6) .

loop_
_geom_torsion_atom_site_label_1
_geom_torsion_atom_site_label_2
_geom_torsion_atom_site_label_3
_geom_torsion_atom_site_label_4
_geom_torsion
_geom_torsion_site_symmetry_1
_geom_torsion_site_symmetry_4
O4 P3 O1 Cu1 -131.8(3) 2_666 .
O9 P3 O1 Cu1 -5.1(4) . .
C5 P3 O1 Cu1 112.6(3) . .
O2 Cu1 O1 P3 -81.0(3) . .
O3 Cu1 O1 P3 169.7(3) . .
O4 Cu1 O1 P3 84.1(3) . .
O8 P1 O2 Cu1 -7.9(12) 2_667 .
O3 P1 O2 Cu1 -135.1(10) 2_766 .
C1 P1 O2 Cu1 110.1(11) . .
O3 Cu1 O2 P1 104.3(11) . .
O4 Cu1 O2 P1 -163.6(8) . .
O1 Cu1 O2 P1 -50.2(11) . .
O2 Cu1 O3 P1 31.0(4) . 2_766
O4 Cu1 O3 P1 -132.7(4) . 2_766
O1 Cu1 O3 P1 140.4(4) . 2_766
O2WA O2WA O4W O2WB 168(5) 2_775 .
O4W O2WA O4W O2WB 168(5) 2_775 .
O4W O2WA O4W O2WA 0.000(3) 2_775 2_775
O2 Cu1 O4 P3 129.8(5) . 2_666
O3 Cu1 O4 P3 -137.0(3) . 2_666
O1 Cu1 O4 P3 16.0(3) . 2_666
O8 Cu3 O5W Cu3A 107.2(9) . .
O6 Cu3 O5W Cu3A -79.7(9) . .
O5 Cu3 O5W Cu3A -154.9(14) . .
O7WA Cu3 O5W Cu3A 7.4(10) . .
O7WB Cu3 O5W Cu3A 9.9(9) . .
O7WB Cu3A O5W Cu3 -168.1(11) . .
O7WA Cu3A O5W Cu3 -171.6(11) . .
O5 Cu3A O5W Cu3 13.3(7) . .
O6 Cu3A O5W Cu3 91.2(9) . .
O8 Cu3A O5W Cu3 -64.6(9) . .
O10 P2 O5 Cu3A 12.3(4) 2_657 .
O6 P2 O5 Cu3A 139.8(3) 2_657 .
C3 P2 O5 Cu3A -103.6(4) . .
O10 P2 O5 Cu2 -139.9(2) 2_657 .
O6 P2 O5 Cu2 -12.4(3) 2_657 .
C3 P2 O5 Cu2 104.1(3) . .
O10 P2 O5 Cu3 12.4(3) 2_657 .
O6 P2 O5 Cu3 139.9(2) 2_657 .
C3 P2 O5 Cu3 -103.6(3) . .
O7WB Cu3A O5 P2 173.2(5) . .
O7WA Cu3A O5 P2 -178.0(13) . .
O6 Cu3A O5 P2 -81.2(3) . .
O8 Cu3A O5 P2 62.1(4) . .
O5W Cu3A O5 P2 -8.7(7) . .
O7WB Cu3A O5 Cu2 -33.5(6) . .
O7WA Cu3A O5 Cu2 -24.7(14) . .
O6 Cu3A O5 Cu2 72.1(3) . .
O8 Cu3A O5 Cu2 -144.5(2) . .
O5W Cu3A O5 Cu2 144.7(4) . .
O7WB Cu3A O5 Cu3 172.9(11) . .
O7WA Cu3A O5 Cu3 -178.3(17) . .
O6 Cu3A O5 Cu3 -81.5(7) . .
O8 Cu3A O5 Cu3 61.8(6) . .
O5W Cu3A O5 Cu3 -9.0(5) . .
O9 Cu2 O5 P2 -75.1(3) . .
O10 Cu2 O5 P2 88.8(3) . .
O8W Cu2 O5 P2 13.2(10) . .
O6W Cu2 O5 P2 -178.9(3) . .
O9 Cu2 O5 Cu3A 129.5(3) . .
O10 Cu2 O5 Cu3A -66.7(3) . .
O8W Cu2 O5 Cu3A -142.3(8) . .
O6W Cu2 O5 Cu3A 25.6(3) . .
O9 Cu2 O5 Cu3 136.7(2) . .
O10 Cu2 O5 Cu3 -59.5(2) . .
O8W Cu2 O5 Cu3 -135.1(8) . .
O6W Cu2 O5 Cu3 32.9(3) . .
O8 Cu3 O5 P2 75.9(3) . .
O6 Cu3 O5 P2 -95.1(2) . .
O5W Cu3 O5 P2 -20.4(9) . .
O7WA Cu3 O5 P2 -178.9(6) . .
O7WB Cu3 O5 P2 175.4(3) . .
O8 Cu3 O5 Cu3A -104.3(7) . .
O6 Cu3 O5 Cu3A 84.6(7) . .
O5W Cu3 O5 Cu3A 159.3(11) . .
O7WA Cu3 O5 Cu3A 0.8(9) . .
O7WB Cu3 O5 Cu3A -4.9(7) . .
O8 Cu3 O5 Cu2 -134.2(3) . .
O6 Cu3 O5 Cu2 54.8(3) . .
O5W Cu3 O5 Cu2 129.5(8) . .
O7WA Cu3 O5 Cu2 -29.0(7) . .
O7WB Cu3 O5 Cu2 -34.7(4) . .
O8 Cu3 O6 P2 -110.0(10) . 2_657
O5W Cu3 O6 P2 -154.2(4) . 2_657
O5 Cu3 O6 P2 6.2(3) . 2_657
O7WA Cu3 O6 P2 134.6(8) . 2_657
O7WB Cu3 O6 P2 112.0(4) . 2_657
O8 Cu3 O6 Cu3A 173.5(13) . .
O5W Cu3 O6 Cu3A 129.2(7) . .
O5 Cu3 O6 Cu3A -70.4(6) . .
O7WA Cu3 O6 Cu3A 58.1(9) . .
O7WB Cu3 O6 Cu3A 35.5(6) . .
O7WB Cu3A O6 P2 111.6(4) . 2_657
O7WA Cu3A O6 P2 137.0(9) . 2_657
O5 Cu3A O6 P2 -17.5(4) . 2_657
O8 Cu3A O6 P2 -115.2(5) . 2_657
O5W Cu3A O6 P2 -156.2(4) . 2_657
O7WB Cu3A O6 Cu3 -134.9(8) . .
O7WA Cu3A O6 Cu3 -109.5(10) . .
O5 Cu3A O6 Cu3 96.0(6) . .
O8 Cu3A O6 Cu3 -1.7(4) . .
O5W Cu3A O6 Cu3 -42.8(6) . .
O5 Cu3A O7WB O7WA 171.6(15) . .
O6 Cu3A O7WB O7WA 70.7(16) . .
O8 Cu3A O7WB O7WA -82.4(16) . .
O5W Cu3A O7WB O7WA -7.2(16) . .
O7WA Cu3A O7WB Cu3 19(2) . .
O5 Cu3A O7WB Cu3 -169.8(15) . .
O6 Cu3A O7WB Cu3 89.3(12) . .
O8 Cu3A O7WB Cu3 -63.8(11) . .
O5W Cu3A O7WB Cu3 11.4(11) . .
O8 Cu3 O7WB O7WA -93.4(17) . .
O6 Cu3 O7WB O7WA 79.9(16) . .
O5W Cu3 O7WB O7WA -6.2(17) . .
O5 Cu3 O7WB O7WA 168.4(16) . .
O8 Cu3 O7WB Cu3A 106.1(12) . .
O6 Cu3 O7WB Cu3A -80.6(12) . .
O5W Cu3 O7WB Cu3A -166.7(12) . .
O5 Cu3 O7WB Cu3A 7.9(12) . .
O7WA Cu3 O7WB Cu3A -161(2) . .
Cu3 O7WB O7WA Cu3A -2.9(3) . .
Cu3A O7WB O7WA Cu3 2.9(3) . .
O5 Cu3A O7WA O7WB -15(3) . .
O6 Cu3A O7WA O7WB -112.2(15) . .
O8 Cu3A O7WA O7WB 103.2(16) . .
O5W Cu3A O7WA O7WB 172.2(17) . .
O7WB Cu3A O7WA Cu3 -166.3(16) . .
O5 Cu3A O7WA Cu3 178.2(18) . .
O6 Cu3A O7WA Cu3 81.5(8) . .
O8 Cu3A O7WA Cu3 -63.1(7) . .
O5W Cu3A O7WA Cu3 6.0(8) . .
O8 Cu3 O7WA O7WB 89.8(16) . .
O6 Cu3 O7WA O7WB -99.3(16) . .
O5W Cu3 O7WA O7WB 173.5(18) . .
O5 Cu3 O7WA O7WB -14.2(19) . .
O8 Cu3 O7WA Cu3A 103.1(8) . .
O6 Cu3 O7WA Cu3A -85.9(8) . .
O5W Cu3 O7WA Cu3A -173.2(9) . .
O5 Cu3 O7WA Cu3A -0.9(10) . .
O7WB Cu3 O7WA Cu3A 13.3(16) . .
O6 Cu3 O8 P1 -156.4(8) . 2_667
O5W Cu3 O8 P1 -112.2(5) . 2_667
O5 Cu3 O8 P1 88.0(4) . 2_667
O7WA Cu3 O8 P1 -42.0(8) . 2_667
O7WB Cu3 O8 P1 -18.8(5) . 2_667
O6 Cu3 O8 Cu3A -173.3(14) . .
O5W Cu3 O8 Cu3A -129.1(7) . .
O5 Cu3 O8 Cu3A 71.1(6) . .
O7WA Cu3 O8 Cu3A -58.9(9) . .
O7WB Cu3 O8 Cu3A -35.7(7) . .
O7WB Cu3A O8 P1 -32.2(5) . 2_667
O7WA Cu3A O8 P1 -59.3(8) . 2_667
O5 Cu3A O8 P1 98.3(4) . 2_667
O6 Cu3A O8 P1 -164.7(4) . 2_667
O5W Cu3A O8 P1 -123.0(4) . 2_667
O7WB Cu3A O8 Cu3 134.4(8) . .
O7WA Cu3A O8 Cu3 107.3(10) . .
O5 Cu3A O8 Cu3 -95.1(7) . .
O6 Cu3A O8 Cu3 1.9(4) . .
O5W Cu3A O8 Cu3 43.6(6) . .
O1 P3 O9 Cu2 -158.5(3) . .
O4 P3 O9 Cu2 -31.9(4) 2_666 .
C5 P3 O9 Cu2 83.9(4) . .
O10 Cu2 O9 P3 159.7(4) . .
O8W Cu2 O9 P3 96.0(4) . .
O5 Cu2 O9 P3 -95.4(3) . .
O6W Cu2 O9 P3 -0.2(4) . .
O9 Cu2 O10 P2 109.7(6) . 2_657
O8W Cu2 O10 P2 173.2(3) . 2_657
O5 Cu2 O10 P2 4.2(3) . 2_657
O6W Cu2 O10 P2 -89.8(3) . 2_657
O2 P1 C1 C6 -164.4(5) . 2_667
O8 P1 C1 C6 -44.4(5) 2_667 2_667
O3 P1 C1 C6 75.7(5) 2_766 2_667
O2 P1 C1 C2 14.0(5) . .
O8 P1 C1 C2 134.0(5) 2_667 .
O3 P1 C1 C2 -105.9(5) 2_766 .
C6 C1 C2 C3 1.3(8) 2_667 .
P1 C1 C2 C3 -177.1(4) . .
C1 C2 C3 C4 1.6(8) . 2_667
C1 C2 C3 P2 179.3(4) . .
O10 P2 C3 C4 -25.5(5) 2_657 2_667
O6 P2 C3 C4 -150.7(5) 2_657 2_667
O5 P2 C3 C4 92.1(5) . 2_667
O10 P2 C3 C2 156.8(4) 2_657 .
O6 P2 C3 C2 31.6(5) 2_657 .
O5 P2 C3 C2 -85.6(5) . .
C3 C4 C5 C6 -0.4(8) 2_667 .
C3 C4 C5 P3 -175.1(4) 2_667 .
O1 P3 C5 C4 8.3(5) . .
O4 P3 C5 C4 -111.7(5) 2_666 .
O9 P3 C5 C4 128.1(5) . .
O1 P3 C5 C6 -166.4(4) . .
O4 P3 C5 C6 73.6(5) 2_666 .
O9 P3 C5 C6 -46.6(5) . .
C4 C5 C6 C1 -2.6(9) . 2_667
P3 C5 C6 C1 172.3(4) . 2_667
